data_2232113
loop_
_publ_author_name
'Tan, Zheng-De'
'Tan, Feng-Jiao'
'Tan, Bo'
'Zhang, Cheng-Ming'

_publ_section_title
;
 Dichloridobis[4-(1<i>H</i>-pyrazol-3-yl)pyridine-\k<i>N</i>^1^]zinc
;
_journal_coeditor_code XU5325
_journal_issue 10
_journal_name_full 'Acta Crystallographica Section E'
_journal_page_first m1408
_journal_paper_doi 10.1107/S1600536811037585
_journal_volume 67
_journal_year 2011
_chemical_formula_iupac '[Zn Cl2 (C8 H7 N3)2]'
_chemical_formula_moiety 'C16 H14 Cl2 N6 Zn'
_chemical_formula_sum 'C16 H14 Cl2 N6 Zn'
_chemical_formula_weight 426.60
_chemical_name_systematic
;
Dichloridobis[4-(1<i>H</i>-pyrazol-3-yl)pyridine-\k<i>N</i>^1^]zinc
;
_space_group_IT_number 14
_symmetry_cell_setting monoclinic
_symmetry_space_group_name_Hall '-P 2yn'
_symmetry_space_group_name_H-M 'P 1 21/n 1'
_atom_sites_solution_hydrogens geom
_atom_sites_solution_primary direct
_atom_sites_solution_secondary difmap
_audit_creation_method SHELXL97
_cell_angle_alpha 90.00
_cell_angle_beta 94.82(3)
_cell_angle_gamma 90.00
_cell_formula_units_Z 4
_cell_length_a 12.306(3)
_cell_length_b 7.8827(16)
_cell_length_c 18.883(4)
_cell_measurement_reflns_used 13142
_cell_measurement_temperature 293(2)
_cell_measurement_theta_max 27.69
_cell_measurement_theta_min 3.07
_cell_volume 1825.3(7)
_computing_cell_refinement 'PROCESS-AUTO (Rigaku, 2006)'
_computing_data_collection 'PROCESS-AUTO (Rigaku, 2006)'
_computing_data_reduction 'PROCESS-AUTO (Rigaku, 2006)'
_computing_molecular_graphics 'ORTEPII (Johnson, 1976)'
_computing_publication_material 'SHELXL97 (Sheldrick, 2008)'
_computing_structure_refinement 'SHELXL97 (Sheldrick, 2008)'
_computing_structure_solution 'SHELXS97 (Sheldrick, 2008)'
_diffrn_ambient_temperature 293(2)
_diffrn_measured_fraction_theta_full 0.998
_diffrn_measured_fraction_theta_max 0.998
_diffrn_measurement_device_type 'Rigaku SCXmini'
_diffrn_measurement_method \w
_diffrn_radiation_monochromator graphite
_diffrn_radiation_source 'fine-focus sealed tube'
_diffrn_radiation_type MoK\a
_diffrn_radiation_wavelength 0.71073
_diffrn_reflns_av_R_equivalents 0.1224
_diffrn_reflns_av_sigmaI/netI 0.0976
_diffrn_reflns_limit_h_max 14
_diffrn_reflns_limit_h_min -14
_diffrn_reflns_limit_k_max 9
_diffrn_reflns_limit_k_min -9
_diffrn_reflns_limit_l_max 22
_diffrn_reflns_limit_l_min -22
_diffrn_reflns_number 14854
_diffrn_reflns_theta_full 25.20
_diffrn_reflns_theta_max 25.20
_diffrn_reflns_theta_min 3.07
_diffrn_standards_decay_% 0
_diffrn_standards_interval_time 0
_diffrn_standards_number 0
_exptl_absorpt_coefficient_mu 1.649
_exptl_absorpt_correction_T_max 0.9709
_exptl_absorpt_correction_T_min 0.6929
_exptl_absorpt_correction_type multi-scan
_exptl_absorpt_process_details '(ABSCOR; Higashi, 1995)'
_exptl_crystal_colour colourless
_exptl_crystal_density_diffrn 1.552
_exptl_crystal_density_method 'not measured'
_exptl_crystal_description platelet
_exptl_crystal_F_000 864
_exptl_crystal_size_max 0.24
_exptl_crystal_size_mid 0.21
_exptl_crystal_size_min 0.02
_refine_diff_density_max 0.415
_refine_diff_density_min -0.300
_refine_ls_extinction_method none
_refine_ls_goodness_of_fit_ref 1.112
_refine_ls_hydrogen_treatment constr
_refine_ls_matrix_type full
_refine_ls_number_parameters 226
_refine_ls_number_reflns 3283
_refine_ls_number_restraints 0
_refine_ls_restrained_S_all 1.112
_refine_ls_R_factor_all 0.1440
_refine_ls_R_factor_gt 0.0800
_refine_ls_shift/su_max 0.000
_refine_ls_shift/su_mean 0.000
_refine_ls_structure_factor_coef Fsqd
_refine_ls_weighting_details 'calc w = 1/[\s^2^(Fo^2^)+(0.0451P)^2^+0.0000P] where P=(Fo^2^+2Fc^2^)/3'
_refine_ls_weighting_scheme calc
_refine_ls_wR_factor_gt 0.1191
_refine_ls_wR_factor_ref 0.1381
_reflns_number_gt 2052
_reflns_number_total 3283
_reflns_threshold_expression I>2\s(I)
_cod_data_source_file xu5325.cif
_cod_data_source_block I
_cod_original_cell_volume 1825.3(6)
_cod_original_sg_symbol_H-M 'P 21/n'
_cod_database_code 2232113
_cod_database_fobs_code 2232113

loop_
_symmetry_equiv_pos_as_xyz
'x, y, z'
'-x+1/2, y+1/2, -z+1/2'
'-x, -y, -z'
'x-1/2, -y-1/2, z-1/2'

loop_
_atom_site_type_symbol
_atom_site_label
_atom_site_fract_x
_atom_site_fract_y
_atom_site_fract_z
_atom_site_U_iso_or_equiv
_atom_site_adp_type
_atom_site_calc_flag
_atom_site_refinement_flags
_atom_site_occupancy
_atom_site_symmetry_multiplicity
Zn Zn1 0.46511(6) 0.48942(8) 0.20777(3) 0.0476(3) Uani d . 1 1
Cl Cl1 0.31124(13) 0.34083(19) 0.21462(8) 0.0543(5) Uani d . 1 1
Cl Cl2 0.61580(14) 0.3545(2) 0.18253(9) 0.0761(6) Uani d . 1 1
N N3 0.3040(4) 1.2186(7) 0.0109(3) 0.0555(14) Uani d . 1 1
C C5 0.4365(5) 0.6564(7) 0.0659(3) 0.0502(16) Uani d . 1 1
H H5 0.4609 0.5527 0.0499 0.060 Uiso calc R 1 1
N N1 0.4321(4) 0.6807(6) 0.1363(2) 0.0435(12) Uani d . 1 1
C C3 0.3709(4) 0.9364(7) 0.0374(3) 0.0421(15) Uani d . 1 1
C C6 0.3357(4) 1.0691(8) -0.0137(3) 0.0454(15) Uani d . 1 1
C C4 0.4062(4) 0.7799(7) 0.0171(3) 0.0448(16) Uani d . 1 1
H H4 0.4096 0.7571 -0.0310 0.054 Uiso calc R 1 1
C C2 0.3689(5) 0.9619(8) 0.1100(3) 0.0578(18) Uani d . 1 1
H H2 0.3472 1.0663 0.1269 0.069 Uiso calc R 1 1
C C8 0.2886(6) 1.2202(10) -0.1081(4) 0.072(2) Uani d . 1 1
H H8 0.2739 1.2588 -0.1544 0.087 Uiso calc R 1 1
N N4 0.2750(4) 1.3070(7) -0.0484(3) 0.0653(16) Uani d . 1 1
H H4A 0.2502 1.4090 -0.0482 0.078 Uiso calc R 1 1
C C1 0.3987(5) 0.8344(8) 0.1565(3) 0.0545(17) Uani d . 1 1
H H1 0.3957 0.8548 0.2048 0.065 Uiso calc R 1 1
C C7 0.3281(5) 1.0644(8) -0.0878(3) 0.0590(18) Uani d . 1 1
H H7 0.3459 0.9751 -0.1169 0.071 Uiso calc R 1 1
C C14 0.5765(5) 0.8133(7) 0.5098(3) 0.0460(16) Uani d . 1 1
N N6 0.6657(5) 0.9532(7) 0.5901(3) 0.0718(18) Uani d . 1 1
H H6 0.7140 1.0182 0.6115 0.086 Uiso calc R 1 1
N N5 0.6636(4) 0.9156(7) 0.5209(3) 0.0592(15) Uani d . 1 1
C C16 0.5854(7) 0.8797(9) 0.6228(4) 0.071(2) Uani d . 1 1
H H16 0.5727 0.8896 0.6705 0.086 Uiso calc R 1 1
C C15 0.5263(6) 0.7882(8) 0.5724(3) 0.0578(18) Uani d . 1 1
H H15 0.4650 0.7224 0.5784 0.069 Uiso calc R 1 1
N N2 0.4966(4) 0.6034(6) 0.3038(2) 0.0433(12) Uani d . 1 1
C C12 0.4504(5) 0.6635(7) 0.4214(3) 0.0456(15) Uani d . 1 1
H H12 0.3991 0.6554 0.4547 0.055 Uiso calc R 1 1
C C11 0.5491(5) 0.7416(7) 0.4388(3) 0.0414(15) Uani d . 1 1
C C13 0.4283(5) 0.5978(7) 0.3545(3) 0.0463(15) Uani d . 1 1
H H13 0.3610 0.5459 0.3440 0.056 Uiso calc R 1 1
C C9 0.5921(5) 0.6814(8) 0.3215(3) 0.0617(19) Uani d . 1 1
H H9 0.6419 0.6886 0.2873 0.074 Uiso calc R 1 1
C C10 0.6208(5) 0.7512(8) 0.3870(3) 0.0574(18) Uani d . 1 1
H H10 0.6880 0.8043 0.3963 0.069 Uiso calc R 1 1

loop_
_atom_site_aniso_label
_atom_site_aniso_U_11
_atom_site_aniso_U_22
_atom_site_aniso_U_33
_atom_site_aniso_U_12
_atom_site_aniso_U_13
_atom_site_aniso_U_23
Zn1 0.0574(5) 0.0463(5) 0.0385(4) 0.0042(4) 0.0010(3) -0.0037(4)
Cl1 0.0668(11) 0.0519(10) 0.0422(9) -0.0083(8) -0.0073(8) 0.0009(8)
Cl2 0.0715(14) 0.0823(13) 0.0752(13) 0.0279(10) 0.0113(10) -0.0140(11)
N3 0.055(4) 0.059(4) 0.053(3) 0.013(3) 0.007(3) 0.018(3)
C5 0.060(4) 0.041(4) 0.050(4) 0.009(3) 0.008(3) -0.012(3)
N1 0.046(3) 0.043(3) 0.042(3) 0.003(2) 0.008(2) 0.000(2)
C3 0.030(4) 0.041(4) 0.056(4) -0.005(3) 0.010(3) 0.003(3)
C6 0.034(4) 0.048(4) 0.055(4) 0.002(3) 0.007(3) 0.005(3)
C4 0.054(4) 0.051(4) 0.029(3) 0.001(3) -0.003(3) 0.000(3)
C2 0.070(5) 0.047(4) 0.058(4) 0.014(3) 0.018(4) 0.004(4)
C8 0.078(6) 0.078(6) 0.060(5) 0.004(4) 0.000(4) 0.013(5)
N4 0.070(4) 0.057(4) 0.070(4) 0.016(3) 0.007(3) 0.019(3)
C1 0.068(5) 0.051(4) 0.045(4) 0.007(4) 0.013(3) -0.005(4)
C7 0.071(5) 0.056(5) 0.050(4) -0.006(4) 0.006(4) -0.005(4)
C14 0.049(4) 0.042(4) 0.044(4) 0.014(3) -0.011(3) -0.004(3)
N6 0.066(4) 0.068(4) 0.075(5) 0.022(3) -0.032(3) -0.032(4)
N5 0.058(4) 0.061(4) 0.056(4) -0.002(3) -0.011(3) -0.021(3)
C16 0.106(7) 0.066(5) 0.042(4) 0.030(5) 0.005(5) -0.003(4)
C15 0.082(5) 0.046(4) 0.044(4) 0.003(4) -0.003(4) -0.005(3)
N2 0.046(3) 0.045(3) 0.038(3) -0.004(3) -0.004(2) -0.005(2)
C12 0.051(4) 0.043(4) 0.045(4) -0.001(3) 0.012(3) -0.001(3)
C11 0.033(4) 0.038(4) 0.051(4) 0.002(3) -0.005(3) 0.003(3)
C13 0.039(4) 0.048(4) 0.051(4) -0.003(3) 0.002(3) -0.007(3)
C9 0.059(5) 0.074(5) 0.054(4) -0.011(4) 0.015(4) -0.020(4)
C10 0.042(4) 0.068(5) 0.061(5) -0.014(3) -0.001(4) -0.016(4)

loop_
_atom_type_symbol
_atom_type_description
_atom_type_scat_dispersion_real
_atom_type_scat_dispersion_imag
_atom_type_scat_source
C C 0.0033 0.0016 'International Tables Vol C Tables 4.2.6.8 and 6.1.1.4'
H H 0.0000 0.0000 'International Tables Vol C Tables 4.2.6.8 and 6.1.1.4'
N N 0.0061 0.0033 'International Tables Vol C Tables 4.2.6.8 and 6.1.1.4'
Cl Cl 0.1484 0.1585 'International Tables Vol C Tables 4.2.6.8 and 6.1.1.4'
Zn Zn 0.2839 1.4301 'International Tables Vol C Tables 4.2.6.8 and 6.1.1.4'

loop_
_geom_angle_atom_site_label_1
_geom_angle_atom_site_label_2
_geom_angle_atom_site_label_3
_geom_angle
N2 Zn1 N1 106.01(19)
N2 Zn1 Cl2 107.64(15)
N1 Zn1 Cl2 109.55(14)
N2 Zn1 Cl1 106.16(15)
N1 Zn1 Cl1 107.60(13)
Cl2 Zn1 Cl1 119.11(7)
C6 N3 N4 103.4(5)
N1 C5 C4 122.1(5)
N1 C5 H5 119.0
C4 C5 H5 119.0
C1 N1 C5 116.5(5)
C1 N1 Zn1 121.7(4)
C5 N1 Zn1 121.7(4)
C4 C3 C2 116.0(5)
C4 C3 C6 122.7(6)
C2 C3 C6 121.2(6)
N3 C6 C7 112.0(5)
N3 C6 C3 118.7(6)
C7 C6 C3 129.3(6)
C5 C4 C3 121.6(5)
C5 C4 H4 119.2
C3 C4 H4 119.2
C1 C2 C3 120.2(6)
C1 C2 H2 119.9
C3 C2 H2 119.9
N4 C8 C7 106.9(6)
N4 C8 H8 126.5
C7 C8 H8 126.5
C8 N4 N3 113.2(5)
C8 N4 H4A 123.4
N3 N4 H4A 123.4
N1 C1 C2 123.5(6)
N1 C1 H1 118.2
C2 C1 H1 118.2
C8 C7 C6 104.5(6)
C8 C7 H7 127.8
C6 C7 H7 127.8
N5 C14 C15 110.9(6)
N5 C14 C11 119.6(6)
C15 C14 C11 129.5(6)
N5 N6 C16 113.6(6)
N5 N6 H6 123.2
C16 N6 H6 123.2
N6 N5 C14 103.6(5)
N6 C16 C15 106.2(6)
N6 C16 H16 126.9
C15 C16 H16 126.9
C16 C15 C14 105.7(6)
C16 C15 H15 127.2
C14 C15 H15 127.2
C13 N2 C9 115.4(5)
C13 N2 Zn1 123.0(4)
C9 N2 Zn1 121.5(4)
C13 C12 C11 119.4(6)
C13 C12 H12 120.3
C11 C12 H12 120.3
C10 C11 C12 117.6(6)
C10 C11 C14 121.1(6)
C12 C11 C14 121.4(6)
N2 C13 C12 124.3(6)
N2 C13 H13 117.8
C12 C13 H13 117.8
N2 C9 C10 124.2(6)
N2 C9 H9 117.9
C10 C9 H9 117.9
C9 C10 C11 119.1(6)
C9 C10 H10 120.4
C11 C10 H10 120.4

loop_
_geom_bond_atom_site_label_1
_geom_bond_atom_site_label_2
_geom_bond_distance
_geom_bond_publ_flag
Zn1 N1 2.041(4) y
Zn1 N2 2.032(4) y
Zn1 Cl1 2.2395(17) y
Zn1 Cl2 2.2241(18) y
N3 C6 1.337(7) ?
N3 N4 1.342(6) ?
C5 N1 1.349(6) ?
C5 C4 1.370(7) ?
C5 H5 0.9300 ?
N1 C1 1.345(7) ?
C3 C4 1.374(7) ?
C3 C2 1.387(8) ?
C3 C6 1.464(7) ?
C6 C7 1.395(8) ?
C4 H4 0.9300 ?
C2 C1 1.366(7) ?
C2 H2 0.9300 ?
C8 N4 1.341(8) ?
C8 C7 1.363(8) ?
C8 H8 0.9300 ?
N4 H4A 0.8600 ?
C1 H1 0.9300 ?
C7 H7 0.9300 ?
C14 N5 1.344(7) ?
C14 C15 1.394(8) ?
C14 C11 1.468(7) ?
N6 N5 1.337(6) ?
N6 C16 1.341(8) ?
N6 H6 0.8600 ?
C16 C15 1.357(8) ?
C16 H16 0.9300 ?
C15 H15 0.9300 ?
N2 C13 1.326(6) ?
N2 C9 1.344(7) ?
C12 C13 1.371(7) ?
C12 C11 1.376(7) ?
C12 H12 0.9300 ?
C11 C10 1.372(8) ?
C13 H13 0.9300 ?
C9 C10 1.372(8) ?
C9 H9 0.9300 ?
C10 H10 0.9300 ?

loop_
_geom_hbond_atom_site_label_D
_geom_hbond_atom_site_label_H
_geom_hbond_atom_site_label_A
_geom_hbond_site_symmetry_A
_geom_hbond_distance_DH
_geom_hbond_distance_HA
_geom_hbond_distance_DA
_geom_hbond_angle_DHA
N4 H4A N5 4_585 0.86 2.23 2.945(8) 140.2
N6 H6 Cl1 4_676 0.86 2.46 3.266(5) 155.7
